data_1504093
loop_
_publ_author_name
'Kuno, Lev'
'Biali, Silvio E.'

_publ_section_title
;
 Restricted rotation of tert-butyl groups in sterically crowded
 methylene-functionalized calix[4]arenes.
;
_journal_issue 16
_journal_name_full 'Organic letters'
_journal_page_first 3662
_journal_page_last 3665
_journal_paper_doi 10.1021/ol901472j
_journal_volume 11
_journal_year 2009
_chemical_formula_moiety 'C60 H86 O8'
_chemical_formula_sum 'C60 H86 O8'
_chemical_formula_weight 935.29
_chemical_name_systematic
; 
 ? 
;
_space_group_IT_number 2
_symmetry_cell_setting triclinic
_symmetry_space_group_name_Hall '-P 1'
_symmetry_space_group_name_H-M 'P -1'
_atom_sites_solution_hydrogens geom
_atom_sites_solution_primary direct
_atom_sites_solution_secondary difmap
_audit_creation_method SHELXL-97
_cell_angle_alpha 78.959(6)
_cell_angle_beta 78.684(6)
_cell_angle_gamma 70.333(6)
_cell_formula_units_Z 2
_cell_length_a 12.500(4)
_cell_length_b 12.906(5)
_cell_length_c 18.607(6)
_cell_measurement_temperature 173(1)
_cell_volume 2746.0(16)
_computing_cell_refinement 'Bruker SMART'
_computing_data_collection 'Bruker SMART'
_computing_data_reduction 'Bruker SAINT'
_computing_molecular_graphics 'Bruker SHELXTL'
_computing_publication_material 'Bruker SHELXTL'
_computing_structure_refinement 'SHELXL-97 (Sheldrick, 1997)'
_computing_structure_solution 'SHELXS-97 (Sheldrick, 1990)'
_diffrn_ambient_temperature 173(1)
_diffrn_measured_fraction_theta_full 0.994
_diffrn_measured_fraction_theta_max 0.994
_diffrn_measurement_device_type 'CCD area detector'
_diffrn_measurement_method 'phi and omega scans'
_diffrn_radiation_monochromator graphite
_diffrn_radiation_source 'fine-focus sealed tube'
_diffrn_radiation_type MoK\a
_diffrn_radiation_wavelength 0.71073
_diffrn_reflns_av_R_equivalents 0.0328
_diffrn_reflns_av_sigmaI/netI 0.0444
_diffrn_reflns_limit_h_max 15
_diffrn_reflns_limit_h_min -15
_diffrn_reflns_limit_k_max 15
_diffrn_reflns_limit_k_min -15
_diffrn_reflns_limit_l_max 22
_diffrn_reflns_limit_l_min -22
_diffrn_reflns_number 28462
_diffrn_reflns_theta_full 26.00
_diffrn_reflns_theta_max 26.00
_diffrn_reflns_theta_min 2.02
_exptl_absorpt_coefficient_mu 0.073
_exptl_absorpt_correction_type none
_exptl_crystal_colour colorless
_exptl_crystal_density_diffrn 1.131
_exptl_crystal_density_method 'not measured'
_exptl_crystal_description plate
_exptl_crystal_F_000 1020
_exptl_crystal_size_max 0.26
_exptl_crystal_size_mid 0.24
_exptl_crystal_size_min 0.09
_refine_diff_density_max 0.630
_refine_diff_density_min -0.461
_refine_diff_density_rms 0.066
_refine_ls_extinction_method none
_refine_ls_goodness_of_fit_ref 1.224
_refine_ls_hydrogen_treatment constr
_refine_ls_matrix_type full
_refine_ls_number_parameters 671
_refine_ls_number_reflns 10721
_refine_ls_number_restraints 12
_refine_ls_restrained_S_all 1.227
_refine_ls_R_factor_all 0.1152
_refine_ls_R_factor_gt 0.1023
_refine_ls_shift/su_max 0.000
_refine_ls_shift/su_mean 0.000
_refine_ls_structure_factor_coef Fsqd
_refine_ls_weighting_details 'calc w=1/[\s^2^(Fo^2^)+(0.0788P)^2^+3.4372P] where P=(Fo^2^+2Fc^2^)/3'
_refine_ls_weighting_scheme calc
_refine_ls_wR_factor_gt 0.2238
_refine_ls_wR_factor_ref 0.2312
_reflns_number_gt 9394
_reflns_number_total 10721
_reflns_threshold_expression >2sigma(I)
_cod_data_source_file ol901472j_si_001.cif
_cod_data_source_block lev61m
_cod_depositor_comments
;
The following automatic conversions were performed:

'_symmetry_cell_setting' value 'Triclinic' changed to 'triclinic'
according to /home/saulius/struct/CIF-dictionaries/cif_core.dic
dictionary named 'cif_core.dic' version 2.4.2 from 2011-04-26.

Automatic conversion script
Id: cif_fix_values 1715 2011-07-08 13:25:40Z adriana 
;
_cod_original_cell_volume 2745.9(17)
_cod_original_sg_symbol_H-M P-1
_cod_database_code 1504093

loop_
_symmetry_equiv_pos_as_xyz
'x, y, z'
'-x, -y, -z'

loop_
_atom_site_label
_atom_site_type_symbol
_atom_site_fract_x
_atom_site_fract_y
_atom_site_fract_z
_atom_site_U_iso_or_equiv
_atom_site_adp_type
_atom_site_occupancy
_atom_site_symmetry_multiplicity
_atom_site_calc_flag
_atom_site_refinement_flags
_atom_site_disorder_assembly
_atom_site_disorder_group
C1 C 0.0101(3) 0.6624(3) 0.26974(17) 0.0246(7) Uani 1 1 d . . .
C2 C -0.0023(3) 0.6124(2) 0.34381(17) 0.0255(7) Uani 1 1 d . . .
C3 C -0.0454(3) 0.6788(3) 0.40013(17) 0.0260(7) Uani 1 1 d . . .
H3 H -0.0574 0.6448 0.4498 0.031 Uiso 1 1 calc R . .
C4 C -0.0713(3) 0.7936(2) 0.38548(17) 0.0265(7) Uani 1 1 d . . .
C5 C -0.0530(3) 0.8392(2) 0.31196(17) 0.0252(7) Uani 1 1 d . . .
H5 H -0.0667 0.9172 0.3014 0.030 Uiso 1 1 calc R . .
C6 C -0.0157(3) 0.7780(3) 0.25291(17) 0.0244(7) Uani 1 1 d . . .
C7 C 0.0003(3) 0.8441(3) 0.17433(17) 0.0260(7) Uani 1 1 d . . .
C8 C 0.2162(3) 0.7564(2) 0.12782(16) 0.0236(6) Uani 1 1 d . . .
C9 C 0.1001(3) 0.7780(2) 0.12022(17) 0.0256(7) Uani 1 1 d . . .
C10 C 0.0796(3) 0.7408(3) 0.06045(17) 0.0265(7) Uani 1 1 d . . .
H10 H 0.0025 0.7492 0.0563 0.032 Uiso 1 1 calc R . .
C11 C 0.1654(3) 0.6924(3) 0.00674(17) 0.0257(7) Uani 1 1 d . A .
C12 C 0.2777(3) 0.6773(2) 0.01450(16) 0.0246(7) Uani 1 1 d . . .
H12 H 0.3375 0.6462 -0.0228 0.030 Uiso 1 1 calc R . .
C13 C 0.3066(3) 0.7060(2) 0.07475(16) 0.0244(7) Uani 1 1 d . . .
C14 C 0.4370(3) 0.6775(3) 0.07942(17) 0.0256(7) Uani 1 1 d . . .
C15 C 0.4482(3) 0.5140(3) 0.18349(17) 0.0253(7) Uani 1 1 d . . .
C16 C 0.4626(3) 0.6193(3) 0.15797(17) 0.0271(7) Uani 1 1 d . . .
C17 C 0.5027(3) 0.6643(3) 0.20567(18) 0.0291(7) Uani 1 1 d . . .
H17 H 0.5142 0.7347 0.1899 0.035 Uiso 1 1 calc R . .
C18 C 0.5264(3) 0.6099(3) 0.27539(18) 0.0328(8) Uani 1 1 d . B .
C19 C 0.5097(3) 0.5080(3) 0.29740(17) 0.0312(7) Uani 1 1 d . . .
H19 H 0.5239 0.4719 0.3457 0.037 Uiso 1 1 calc R . .
C20 C 0.4734(3) 0.4547(3) 0.25334(17) 0.0293(7) Uani 1 1 d . . .
C21 C 0.4659(3) 0.3342(3) 0.27696(19) 0.0344(8) Uani 1 1 d . . .
C22 C 0.2461(3) 0.4132(3) 0.32865(16) 0.0265(7) Uani 1 1 d . . .
C23 C 0.3391(3) 0.3328(3) 0.29399(17) 0.0282(7) Uani 1 1 d . . .
C24 C 0.3148(3) 0.2472(3) 0.27162(18) 0.0318(8) Uani 1 1 d . . .
H24 H 0.3766 0.1935 0.2474 0.038 Uiso 1 1 calc R . .
C25 C 0.2065(3) 0.2351(3) 0.28224(18) 0.0319(8) Uani 1 1 d . . .
C26 C 0.1170(3) 0.3162(3) 0.31581(17) 0.0290(7) Uani 1 1 d . . .
H26 H 0.0417 0.3100 0.3248 0.035 Uiso 1 1 calc R . .
C27 C 0.1348(3) 0.4064(2) 0.33655(16) 0.0266(7) Uani 1 1 d . . .
C28 C 0.0274(3) 0.4893(3) 0.36921(17) 0.0262(7) Uani 1 1 d . . .
C29 C -0.0104(4) 0.5363(3) 0.1977(2) 0.0449(10) Uani 1 1 d . . .
H29A H -0.0578 0.5151 0.2430 0.067 Uiso 1 1 calc R . .
H29B H 0.0405 0.4694 0.1770 0.067 Uiso 1 1 calc R . .
H29C H -0.0601 0.5834 0.1616 0.067 Uiso 1 1 calc R . .
C30 C -0.1122(3) 0.8630(3) 0.44976(18) 0.0346(8) Uani 1 1 d . . .
C31 C -0.0142(4) 0.8330(3) 0.4958(2) 0.0520(11) Uani 1 1 d . . .
H31A H 0.0060 0.7539 0.5155 0.078 Uiso 1 1 calc R . .
H31B H -0.0388 0.8773 0.5368 0.078 Uiso 1 1 calc R . .
H31C H 0.0528 0.8488 0.4645 0.078 Uiso 1 1 calc R . .
C32 C -0.2161(4) 0.8365(4) 0.4983(2) 0.0559(12) Uani 1 1 d . . .
H32A H -0.2788 0.8557 0.4689 0.084 Uiso 1 1 calc R . .
H32B H -0.2412 0.8797 0.5399 0.084 Uiso 1 1 calc R . .
H32C H -0.1950 0.7571 0.5173 0.084 Uiso 1 1 calc R . .
C33 C -0.1457(4) 0.9874(3) 0.4223(2) 0.0498(11) Uani 1 1 d . . .
H33A H -0.0782 1.0060 0.3939 0.075 Uiso 1 1 calc R . .
H33B H -0.1746 1.0289 0.4647 0.075 Uiso 1 1 calc R . .
H33C H -0.2056 1.0070 0.3906 0.075 Uiso 1 1 calc R . .
C34 C -0.1220(3) 0.8988(3) 0.14525(19) 0.0352(8) Uani 1 1 d . . .
C35 C -0.2038(3) 0.9802(3) 0.1976(2) 0.0498(11) Uani 1 1 d . . .
H35A H -0.2737 1.0222 0.1757 0.075 Uiso 1 1 calc R . .
H35B H -0.1658 1.0317 0.2051 0.075 Uiso 1 1 calc R . .
H35C H -0.2238 0.9385 0.2453 0.075 Uiso 1 1 calc R . .
C36 C -0.1842(3) 0.8152(4) 0.1445(2) 0.0484(10) Uani 1 1 d . . .
H36A H -0.2623 0.8551 0.1336 0.073 Uiso 1 1 calc R . .
H36B H -0.1875 0.7696 0.1931 0.073 Uiso 1 1 calc R . .
H36C H -0.1426 0.7672 0.1065 0.073 Uiso 1 1 calc R . .
C37 C -0.1109(4) 0.9689(3) 0.0690(2) 0.0476(10) Uani 1 1 d . . .
H37A H -0.0651 0.9202 0.0321 0.071 Uiso 1 1 calc R . .
H37B H -0.0730 1.0232 0.0713 0.071 Uiso 1 1 calc R . .
H37C H -0.1874 1.0078 0.0549 0.071 Uiso 1 1 calc R . .
C38 C 0.2393(3) 0.7359(3) 0.25765(17) 0.0329(8) Uani 1 1 d . . .
H38A H 0.1683 0.7727 0.2884 0.049 Uiso 1 1 calc R . .
H38B H 0.3055 0.7334 0.2795 0.049 Uiso 1 1 calc R . .
H38C H 0.2415 0.6601 0.2550 0.049 Uiso 1 1 calc R . .
C39 C 0.1389(3) 0.6537(3) -0.05907(18) 0.0340(8) Uani 1 1 d D . .
C40 C 0.0090(4) 0.6830(6) -0.0597(4) 0.0576(16) Uani 0.75 1 d PD A 1
H40A H -0.0266 0.7637 -0.0626 0.086 Uiso 0.75 1 calc PR A 1
H40B H -0.0252 0.6466 -0.0142 0.086 Uiso 0.75 1 calc PR A 1
H40C H -0.0038 0.6574 -0.1026 0.086 Uiso 0.75 1 calc PR A 1
C41 C 0.1904(7) 0.5278(4) -0.0547(4) 0.066(2) Uani 0.75 1 d PD A 1
H41A H 0.1727 0.5032 -0.0964 0.099 Uiso 0.75 1 calc PR A 1
H41B H 0.1579 0.4925 -0.0081 0.099 Uiso 0.75 1 calc PR A 1
H41C H 0.2739 0.5069 -0.0568 0.099 Uiso 0.75 1 calc PR A 1
C42 C 0.1875(7) 0.7112(7) -0.1312(3) 0.071(2) Uani 0.75 1 d PD A 1
H42A H 0.1732 0.6844 -0.1731 0.107 Uiso 0.75 1 calc PR A 1
H42B H 0.2704 0.6945 -0.1327 0.107 Uiso 0.75 1 calc PR A 1
H42C H 0.1503 0.7917 -0.1341 0.107 Uiso 0.75 1 calc PR A 1
C40A C 0.094(2) 0.5553(15) -0.0275(8) 0.067(6) Uani 0.25 1 d PD A 2
H40D H 0.0154 0.5822 -0.0021 0.101 Uiso 0.25 1 calc PR A 2
H40E H 0.1433 0.5044 0.0077 0.101 Uiso 0.25 1 calc PR A 2
H40F H 0.0945 0.5161 -0.0679 0.101 Uiso 0.25 1 calc PR A 2
C41A C 0.2499(10) 0.6065(16) -0.1131(8) 0.047(4) Uani 0.25 1 d PD A 2
H41D H 0.2304 0.5799 -0.1532 0.071 Uiso 0.25 1 calc PR A 2
H41E H 0.3041 0.5447 -0.0862 0.071 Uiso 0.25 1 calc PR A 2
H41F H 0.2852 0.6650 -0.1339 0.071 Uiso 0.25 1 calc PR A 2
C42A C 0.0551(18) 0.7499(13) -0.1009(10) 0.065(5) Uani 0.25 1 d PD A 2
H42D H 0.0822 0.8149 -0.1112 0.097 Uiso 0.25 1 calc PR A 2
H42E H -0.0209 0.7680 -0.0709 0.097 Uiso 0.25 1 calc PR A 2
H42F H 0.0499 0.7287 -0.1477 0.097 Uiso 0.25 1 calc PR A 2
C43 C 0.4796(3) 0.7815(3) 0.04496(18) 0.0286(7) Uani 1 1 d . . .
C44 C 0.4591(3) 0.8132(3) -0.03651(19) 0.0359(8) Uani 1 1 d . . .
H44A H 0.4841 0.8781 -0.0584 0.054 Uiso 1 1 calc R . .
H44B H 0.3772 0.8310 -0.0390 0.054 Uiso 1 1 calc R . .
H44C H 0.5030 0.7508 -0.0639 0.054 Uiso 1 1 calc R . .
C45 C 0.4140(3) 0.8869(3) 0.0817(2) 0.0381(8) Uani 1 1 d . . .
H45A H 0.4223 0.8716 0.1343 0.057 Uiso 1 1 calc R . .
H45B H 0.3326 0.9091 0.0764 0.057 Uiso 1 1 calc R . .
H45C H 0.4455 0.9470 0.0577 0.057 Uiso 1 1 calc R . .
C46 C 0.6093(3) 0.7534(3) 0.0441(2) 0.0384(8) Uani 1 1 d . . .
H46A H 0.6504 0.6919 0.0154 0.058 Uiso 1 1 calc R . .
H46B H 0.6270 0.7317 0.0949 0.058 Uiso 1 1 calc R . .
H46C H 0.6333 0.8186 0.0216 0.058 Uiso 1 1 calc R . .
C47 C 0.3065(3) 0.4613(3) 0.13473(19) 0.0339(8) Uani 1 1 d . . .
H47A H 0.2986 0.3884 0.1566 0.051 Uiso 1 1 calc R . .
H47B H 0.2880 0.4788 0.0841 0.051 Uiso 1 1 calc R . .
H47C H 0.2538 0.5179 0.1644 0.051 Uiso 1 1 calc R . .
C48 C 0.5695(3) 0.6620(4) 0.3271(2) 0.0481(10) Uani 1 1 d D . .
C49 C 0.5633(7) 0.7844(5) 0.2979(4) 0.0438(16) Uiso 0.60 1 d PD B 3
H49A H 0.5879 0.8148 0.3339 0.066 Uiso 0.60 1 calc PR B 3
H49B H 0.4842 0.8280 0.2908 0.066 Uiso 0.60 1 calc PR B 3
H49C H 0.6138 0.7877 0.2507 0.066 Uiso 0.60 1 calc PR B 3
C50 C 0.6836(8) 0.5917(10) 0.3488(7) 0.101(4) Uiso 0.60 1 d PD B 3
H50A H 0.7115 0.6331 0.3759 0.151 Uiso 0.60 1 calc PR B 3
H50B H 0.7383 0.5719 0.3042 0.151 Uiso 0.60 1 calc PR B 3
H50C H 0.6757 0.5238 0.3804 0.151 Uiso 0.60 1 calc PR B 3
C51 C 0.4828(8) 0.6732(8) 0.3996(4) 0.073(2) Uiso 0.60 1 d PD B 3
H51A H 0.4745 0.6003 0.4210 0.109 Uiso 0.60 1 calc PR B 3
H51B H 0.4081 0.7248 0.3886 0.109 Uiso 0.60 1 calc PR B 3
H51C H 0.5110 0.7015 0.4349 0.109 Uiso 0.60 1 calc PR B 3
C49A C 0.521(2) 0.7866(9) 0.3241(13) 0.131(8) Uiso 0.40 1 d PD B 4
H49D H 0.5657 0.8130 0.3499 0.197 Uiso 0.40 1 calc PR B 4
H49E H 0.4407 0.8063 0.3481 0.197 Uiso 0.40 1 calc PR B 4
H49F H 0.5239 0.8213 0.2724 0.197 Uiso 0.40 1 calc PR B 4
C50A C 0.7040(7) 0.6170(12) 0.3089(8) 0.070(4) Uiso 0.40 1 d PD B 4
H50D H 0.7284 0.6466 0.2581 0.105 Uiso 0.40 1 calc PR B 4
H50E H 0.7289 0.5357 0.3141 0.105 Uiso 0.40 1 calc PR B 4
H50F H 0.7387 0.6406 0.3432 0.105 Uiso 0.40 1 calc PR B 4
C51A C 0.5583(15) 0.6060(13) 0.4075(6) 0.088(4) Uiso 0.40 1 d PD B 4
H51D H 0.5784 0.6473 0.4391 0.132 Uiso 0.40 1 calc PR B 4
H51E H 0.6104 0.5295 0.4108 0.132 Uiso 0.40 1 calc PR B 4
H51F H 0.4791 0.6052 0.4240 0.132 Uiso 0.40 1 calc PR B 4
C52 C 0.5347(3) 0.2599(3) 0.3417(2) 0.0425(9) Uani 1 1 d . . .
C53 C 0.6615(4) 0.2584(4) 0.3250(2) 0.0535(11) Uani 1 1 d . . .
H53A H 0.6646 0.3345 0.3189 0.080 Uiso 1 1 calc R . .
H53B H 0.6980 0.2259 0.2793 0.080 Uiso 1 1 calc R . .
H53C H 0.7021 0.2138 0.3660 0.080 Uiso 1 1 calc R . .
C54 C 0.4792(4) 0.2928(4) 0.4189(2) 0.0512(11) Uani 1 1 d . . .
H54A H 0.4012 0.2872 0.4296 0.077 Uiso 1 1 calc R . .
H54B H 0.4760 0.3693 0.4201 0.077 Uiso 1 1 calc R . .
H54C H 0.5250 0.2428 0.4561 0.077 Uiso 1 1 calc R . .
C55 C 0.5363(4) 0.1386(3) 0.3473(2) 0.0537(11) Uani 1 1 d . . .
H55A H 0.5841 0.0918 0.3845 0.081 Uiso 1 1 calc R . .
H55B H 0.5678 0.1122 0.2992 0.081 Uiso 1 1 calc R . .
H55C H 0.4578 0.1346 0.3617 0.081 Uiso 1 1 calc R . .
C56 C 0.2299(3) 0.5135(3) 0.4286(2) 0.0404(9) Uani 1 1 d . . .
H56A H 0.1642 0.5811 0.4323 0.061 Uiso 1 1 calc R . .
H56B H 0.2929 0.5204 0.4495 0.061 Uiso 1 1 calc R . .
H56C H 0.2073 0.4495 0.4559 0.061 Uiso 1 1 calc R . .
C57 C 0.1886(4) 0.1372(3) 0.2554(2) 0.0423(9) Uani 1 1 d . . .
C58 C 0.2561(6) 0.0286(3) 0.2970(3) 0.087(2) Uani 1 1 d . . .
H58A H 0.2291 0.0278 0.3502 0.130 Uiso 1 1 calc R . .
H58B H 0.3379 0.0221 0.2875 0.130 Uiso 1 1 calc R . .
H58C H 0.2448 -0.0339 0.2802 0.130 Uiso 1 1 calc R . .
C59 C 0.2310(4) 0.1401(4) 0.1727(2) 0.0556(11) Uani 1 1 d . . .
H59A H 0.3131 0.1320 0.1635 0.083 Uiso 1 1 calc R . .
H59B H 0.1887 0.2111 0.1464 0.083 Uiso 1 1 calc R . .
H59C H 0.2182 0.0791 0.1548 0.083 Uiso 1 1 calc R . .
C60 C 0.0631(4) 0.1423(4) 0.2696(3) 0.0622(13) Uani 1 1 d . . .
H60A H 0.0553 0.0781 0.2526 0.093 Uiso 1 1 calc R . .
H60B H 0.0179 0.2109 0.2425 0.093 Uiso 1 1 calc R . .
H60C H 0.0351 0.1412 0.3226 0.093 Uiso 1 1 calc R . .
O1 O 0.0566(2) 0.59603(18) 0.21452(12) 0.0331(6) Uani 1 1 d . . .
O2 O 0.0294(2) 0.94040(18) 0.18073(13) 0.0328(5) Uani 1 1 d . . .
H2 H 0.0995 0.9219 0.1844 0.049 Uiso 1 1 calc R . .
O3 O 0.24305(19) 0.79724(18) 0.18417(11) 0.0290(5) Uani 1 1 d . . .
O4 O 0.50323(19) 0.59782(18) 0.02995(11) 0.0282(5) Uani 1 1 d . . .
H4 H 0.4974 0.5349 0.0483 0.042 Uiso 1 1 calc R . .
O5 O 0.4234(2) 0.45939(18) 0.13348(12) 0.0297(5) Uani 1 1 d . . .
O6 O 0.5247(2) 0.2727(2) 0.21603(13) 0.0417(6) Uani 1 1 d . . .
H6 H 0.5105 0.3137 0.1759 0.063 Uiso 1 1 calc R . .
O7 O 0.2671(2) 0.49788(19) 0.35230(13) 0.0350(6) Uani 1 1 d . . .
O8 O -0.0384(2) 0.45549(19) 0.41761(14) 0.0395(6) Uani 1 1 d . . .

loop_
_atom_site_aniso_label
_atom_site_aniso_U_11
_atom_site_aniso_U_22
_atom_site_aniso_U_33
_atom_site_aniso_U_23
_atom_site_aniso_U_13
_atom_site_aniso_U_12
C1 0.0257(16) 0.0238(15) 0.0258(16) -0.0090(12) 0.0011(12) -0.0090(13)
C2 0.0244(16) 0.0216(15) 0.0287(16) -0.0041(13) 0.0003(13) -0.0069(13)
C3 0.0303(17) 0.0236(16) 0.0210(15) 0.0003(12) 0.0005(12) -0.0086(13)
C4 0.0291(17) 0.0196(15) 0.0283(17) -0.0044(12) -0.0005(13) -0.0059(13)
C5 0.0288(17) 0.0153(14) 0.0294(16) -0.0025(12) -0.0013(13) -0.0060(12)
C6 0.0254(16) 0.0256(16) 0.0245(16) -0.0057(12) -0.0014(12) -0.0107(13)
C7 0.0310(17) 0.0222(15) 0.0239(16) -0.0030(12) -0.0012(13) -0.0087(13)
C8 0.0347(17) 0.0209(15) 0.0183(14) -0.0030(12) -0.0040(12) -0.0125(13)
C9 0.0338(18) 0.0200(15) 0.0226(15) -0.0002(12) -0.0003(13) -0.0113(13)
C10 0.0266(16) 0.0271(16) 0.0274(16) -0.0009(13) -0.0055(13) -0.0109(13)
C11 0.0362(18) 0.0232(15) 0.0215(15) -0.0003(12) -0.0085(13) -0.0134(14)
C12 0.0323(17) 0.0219(15) 0.0187(15) -0.0028(12) -0.0008(12) -0.0087(13)
C13 0.0335(17) 0.0217(15) 0.0205(15) -0.0024(12) -0.0028(13) -0.0128(13)
C14 0.0285(16) 0.0255(16) 0.0226(15) -0.0100(13) 0.0018(12) -0.0077(13)
C15 0.0235(16) 0.0296(17) 0.0234(15) -0.0095(13) -0.0003(12) -0.0076(13)
C16 0.0238(16) 0.0326(17) 0.0234(16) -0.0079(13) 0.0005(12) -0.0068(13)
C17 0.0265(17) 0.0346(18) 0.0291(17) -0.0082(14) -0.0009(13) -0.0130(14)
C18 0.0251(17) 0.048(2) 0.0277(17) -0.0103(15) -0.0022(13) -0.0126(15)
C19 0.0271(17) 0.043(2) 0.0201(16) -0.0043(14) -0.0056(13) -0.0056(15)
C20 0.0219(16) 0.0361(18) 0.0245(16) -0.0061(14) -0.0009(13) -0.0024(14)
C21 0.039(2) 0.0332(18) 0.0273(17) -0.0054(14) -0.0017(14) -0.0067(15)
C22 0.0377(18) 0.0222(15) 0.0183(15) -0.0026(12) -0.0009(13) -0.0095(14)
C23 0.0377(19) 0.0233(16) 0.0192(15) 0.0009(12) -0.0057(13) -0.0048(14)
C24 0.044(2) 0.0177(15) 0.0248(17) -0.0039(12) -0.0051(14) 0.0024(14)
C25 0.049(2) 0.0211(16) 0.0244(16) -0.0017(13) -0.0067(15) -0.0094(15)
C26 0.0397(19) 0.0214(16) 0.0256(16) -0.0005(12) -0.0047(14) -0.0107(14)
C27 0.0373(18) 0.0197(15) 0.0199(15) -0.0011(12) -0.0011(13) -0.0078(13)
C28 0.0335(18) 0.0221(16) 0.0250(16) -0.0036(12) 0.0005(13) -0.0135(14)
C29 0.063(3) 0.036(2) 0.043(2) -0.0143(17) -0.0167(19) -0.0147(19)
C30 0.051(2) 0.0246(17) 0.0257(17) -0.0074(13) 0.0027(15) -0.0100(15)
C31 0.081(3) 0.041(2) 0.039(2) -0.0159(18) -0.014(2) -0.016(2)
C32 0.068(3) 0.048(2) 0.045(2) -0.0195(19) 0.022(2) -0.018(2)
C33 0.077(3) 0.0243(19) 0.039(2) -0.0123(16) 0.001(2) -0.0045(19)
C34 0.0303(18) 0.0357(19) 0.0315(18) 0.0029(15) -0.0038(14) -0.0041(15)
C35 0.040(2) 0.047(2) 0.044(2) 0.0018(18) -0.0049(18) 0.0065(18)
C36 0.032(2) 0.069(3) 0.043(2) -0.005(2) -0.0087(17) -0.0133(19)
C37 0.055(3) 0.041(2) 0.033(2) 0.0047(17) -0.0051(18) -0.0028(19)
C38 0.0329(18) 0.047(2) 0.0204(16) -0.0069(14) -0.0019(13) -0.0141(16)
C39 0.043(2) 0.0353(19) 0.0266(17) -0.0076(14) -0.0101(15) -0.0110(16)
C40 0.048(3) 0.080(5) 0.058(4) -0.033(3) -0.021(3) -0.016(3)
C41 0.080(5) 0.045(3) 0.084(5) -0.032(3) -0.045(4) -0.003(3)
C42 0.100(6) 0.119(6) 0.022(3) -0.002(3) -0.014(3) -0.071(5)
C40A 0.077(14) 0.114(18) 0.045(10) -0.049(11) 0.008(9) -0.061(14)
C41A 0.045(9) 0.071(12) 0.032(8) -0.024(8) -0.005(7) -0.016(9)
C42A 0.076(14) 0.064(13) 0.056(12) -0.020(10) -0.032(11) -0.004(11)
C43 0.0310(17) 0.0297(17) 0.0283(17) -0.0063(13) 0.0022(13) -0.0161(14)
C44 0.044(2) 0.0325(18) 0.0326(19) -0.0017(15) -0.0012(15) -0.0179(16)
C45 0.047(2) 0.0260(17) 0.045(2) -0.0102(15) 0.0024(17) -0.0180(16)
C46 0.036(2) 0.046(2) 0.038(2) -0.0092(16) 0.0028(15) -0.0221(17)
C47 0.044(2) 0.0338(19) 0.0305(18) -0.0011(14) -0.0108(15) -0.0185(16)
C48 0.055(3) 0.067(3) 0.034(2) -0.0080(19) -0.0161(18) -0.028(2)
C52 0.040(2) 0.040(2) 0.036(2) 0.0018(16) -0.0090(16) -0.0004(17)
C53 0.043(2) 0.053(3) 0.050(2) 0.001(2) -0.0104(19) 0.0010(19)
C54 0.058(3) 0.053(3) 0.033(2) 0.0072(18) -0.0132(19) -0.009(2)
C55 0.058(3) 0.042(2) 0.048(2) 0.0074(19) -0.012(2) -0.002(2)
C56 0.046(2) 0.041(2) 0.038(2) -0.0187(17) -0.0045(16) -0.0125(17)
C57 0.066(3) 0.0249(18) 0.038(2) -0.0120(15) -0.0073(18) -0.0123(17)
C58 0.147(6) 0.021(2) 0.103(4) -0.006(2) -0.062(4) -0.016(3)
C59 0.065(3) 0.062(3) 0.047(2) -0.034(2) 0.002(2) -0.019(2)
C60 0.089(4) 0.055(3) 0.061(3) -0.029(2) 0.011(2) -0.046(3)
O1 0.0484(15) 0.0242(12) 0.0272(12) -0.0112(9) 0.0049(10) -0.0136(11)
O2 0.0423(14) 0.0214(11) 0.0328(13) -0.0058(9) 0.0049(11) -0.0123(10)
O3 0.0382(13) 0.0330(12) 0.0212(11) -0.0105(9) -0.0024(9) -0.0155(10)
O4 0.0346(13) 0.0266(12) 0.0229(11) -0.0084(9) 0.0027(9) -0.0101(10)
O5 0.0370(13) 0.0299(12) 0.0242(11) -0.0083(9) -0.0025(10) -0.0115(10)
O6 0.0487(16) 0.0336(14) 0.0305(13) -0.0077(11) 0.0050(12) -0.0011(12)
O7 0.0467(15) 0.0326(13) 0.0295(12) -0.0150(10) 0.0083(10) -0.0192(11)
O8 0.0466(15) 0.0264(12) 0.0404(14) -0.0046(11) 0.0120(12) -0.0148(11)

loop_
_atom_type_symbol
_atom_type_description
_atom_type_scat_dispersion_real
_atom_type_scat_dispersion_imag
_atom_type_scat_source
C C 0.0033 0.0016 'International Tables Vol C Tables 4.2.6.8 and 6.1.1.4'
H H 0.0000 0.0000 'International Tables Vol C Tables 4.2.6.8 and 6.1.1.4'
O O 0.0106 0.0060 'International Tables Vol C Tables 4.2.6.8 and 6.1.1.4'

loop_
_geom_angle_atom_site_label_1
_geom_angle_atom_site_label_2
_geom_angle_atom_site_label_3
_geom_angle
O1 C1 C6 120.2(3)
O1 C1 C2 119.2(3)
C6 C1 C2 120.3(3)
C3 C2 C1 119.6(3)
C3 C2 C28 115.0(3)
C1 C2 C28 125.4(3)
C4 C3 C2 121.5(3)
C4 C3 H3 119.2
C2 C3 H3 119.2
C5 C4 C3 117.0(3)
C5 C4 C30 123.2(3)
C3 C4 C30 119.7(3)
C4 C5 C6 124.2(3)
C4 C5 H5 117.9
C6 C5 H5 117.9
C5 C6 C1 117.2(3)
C5 C6 C7 116.6(3)
C1 C6 C7 126.0(3)
O2 C7 C9 105.9(2)
O2 C7 C6 108.7(2)
C9 C7 C6 113.7(2)
O2 C7 C34 102.1(2)
C9 C7 C34 116.3(3)
C6 C7 C34 109.3(2)
O3 C8 C13 118.2(3)
O3 C8 C9 119.7(3)
C13 C8 C9 121.6(3)
C10 C9 C8 116.7(3)
C10 C9 C7 121.7(3)
C8 C9 C7 121.6(3)
C11 C10 C9 123.5(3)
C11 C10 H10 118.3
C9 C10 H10 118.3
C10 C11 C12 117.8(3)
C10 C11 C39 121.8(3)
C12 C11 C39 120.3(3)
C11 C12 C13 122.6(3)
C11 C12 H12 118.7
C13 C12 H12 118.7
C12 C13 C8 117.6(3)
C12 C13 C14 117.4(3)
C8 C13 C14 125.0(3)
O4 C14 C16 105.7(2)
O4 C14 C13 109.4(2)
C16 C14 C13 110.0(2)
O4 C14 C43 101.9(2)
C16 C14 C43 118.8(3)
C13 C14 C43 110.3(3)
O5 C15 C16 118.3(3)
O5 C15 C20 118.3(3)
C16 C15 C20 122.8(3)
C17 C16 C15 116.8(3)
C17 C16 C14 123.4(3)
C15 C16 C14 119.8(3)
C18 C17 C16 122.3(3)
C18 C17 H17 118.8
C16 C17 H17 118.8
C19 C18 C17 118.2(3)
C19 C18 C48 120.6(3)
C17 C18 C48 121.2(3)
C18 C19 C20 123.9(3)
C18 C19 H19 118.1
C20 C19 H19 118.1
C19 C20 C15 115.9(3)
C19 C20 C21 122.8(3)
C15 C20 C21 121.2(3)
O6 C21 C23 109.1(3)
O6 C21 C20 107.1(3)
C23 C21 C20 111.8(3)
O6 C21 C52 100.9(3)
C23 C21 C52 109.8(3)
C20 C21 C52 117.2(3)
O7 C22 C27 121.6(3)
O7 C22 C23 118.8(3)
C27 C22 C23 119.6(3)
C24 C23 C22 117.2(3)
C24 C23 C21 117.6(3)
C22 C23 C21 125.2(3)
C25 C24 C23 124.4(3)
C25 C24 H24 117.8
C23 C24 H24 117.8
C24 C25 C26 116.8(3)
C24 C25 C57 120.4(3)
C26 C25 C57 122.7(3)
C25 C26 C27 121.5(3)
C25 C26 H26 119.2
C27 C26 H26 119.2
C26 C27 C22 120.2(3)
C26 C27 C28 114.6(3)
C22 C27 C28 125.1(3)
O8 C28 C2 118.5(3)
O8 C28 C27 118.8(3)
C2 C28 C27 122.7(3)
O1 C29 H29A 109.5
O1 C29 H29B 109.5
H29A C29 H29B 109.5
O1 C29 H29C 109.5
H29A C29 H29C 109.5
H29B C29 H29C 109.5
C33 C30 C32 108.9(3)
C33 C30 C31 108.6(3)
C32 C30 C31 109.5(3)
C33 C30 C4 111.8(3)
C32 C30 C4 109.6(3)
C31 C30 C4 108.5(3)
C30 C31 H31A 109.5
C30 C31 H31B 109.5
H31A C31 H31B 109.5
C30 C31 H31C 109.5
H31A C31 H31C 109.5
H31B C31 H31C 109.5
C30 C32 H32A 109.5
C30 C32 H32B 109.5
H32A C32 H32B 109.5
C30 C32 H32C 109.5
H32A C32 H32C 109.5
H32B C32 H32C 109.5
C30 C33 H33A 109.5
C30 C33 H33B 109.5
H33A C33 H33B 109.5
C30 C33 H33C 109.5
H33A C33 H33C 109.5
H33B C33 H33C 109.5
C36 C34 C37 111.0(3)
C36 C34 C35 104.9(3)
C37 C34 C35 105.7(3)
C36 C34 C7 114.0(3)
C37 C34 C7 111.0(3)
C35 C34 C7 109.6(3)
C34 C35 H35A 109.5
C34 C35 H35B 109.5
H35A C35 H35B 109.5
C34 C35 H35C 109.5
H35A C35 H35C 109.5
H35B C35 H35C 109.5
C34 C36 H36A 109.5
C34 C36 H36B 109.5
H36A C36 H36B 109.5
C34 C36 H36C 109.5
H36A C36 H36C 109.5
H36B C36 H36C 109.5
C34 C37 H37A 109.5
C34 C37 H37B 109.5
H37A C37 H37B 109.5
C34 C37 H37C 109.5
H37A C37 H37C 109.5
H37B C37 H37C 109.5
O3 C38 H38A 109.5
O3 C38 H38B 109.5
H38A C38 H38B 109.5
O3 C38 H38C 109.5
H38A C38 H38C 109.5
H38B C38 H38C 109.5
C42A C39 C42 62.4(10)
C42A C39 C41 139.5(8)
C42 C39 C41 110.8(5)
C42A C39 C40A 113.8(13)
C42 C39 C40A 142.3(7)
C41 C39 C40A 45.2(8)
C42A C39 C11 110.1(7)
C42 C39 C11 109.5(3)
C41 C39 C11 109.5(3)
C40A C39 C11 106.7(6)
C42A C39 C40 48.4(9)
C42 C39 C40 107.2(5)
C41 C39 C40 107.6(4)
C40A C39 C40 67.4(10)
C11 C39 C40 112.3(3)
C42A C39 C41A 109.4(11)
C42 C39 C41A 51.1(7)
C41 C39 C41A 62.1(8)
C40A C39 C41A 105.2(11)
C11 C39 C41A 111.6(6)
C40 C39 C41A 135.7(6)
C39 C40 H40A 109.5
C39 C40 H40B 109.5
C39 C40 H40C 109.5
C39 C41 H41A 109.5
C39 C41 H41B 109.5
C39 C41 H41C 109.5
C39 C42 H42A 109.5
C39 C42 H42B 109.5
C39 C42 H42C 109.5
C39 C40A H40D 109.5
C39 C40A H40E 109.5
H40D C40A H40E 109.5
C39 C40A H40F 109.5
H40D C40A H40F 109.5
H40E C40A H40F 109.5
C39 C41A H41D 109.5
C39 C41A H41E 109.5
H41D C41A H41E 109.5
C39 C41A H41F 109.5
H41D C41A H41F 109.5
H41E C41A H41F 109.5
C39 C42A H42D 109.5
C39 C42A H42E 109.5
H42D C42A H42E 109.5
C39 C42A H42F 109.5
H42D C42A H42F 109.5
H42E C42A H42F 109.5
C46 C43 C45 110.3(3)
C46 C43 C44 106.3(3)
C45 C43 C44 105.4(3)
C46 C43 C14 111.4(3)
C45 C43 C14 114.4(3)
C44 C43 C14 108.5(3)
C43 C44 H44A 109.5
C43 C44 H44B 109.5
H44A C44 H44B 109.5
C43 C44 H44C 109.5
H44A C44 H44C 109.5
H44B C44 H44C 109.5
C43 C45 H45A 109.5
C43 C45 H45B 109.5
H45A C45 H45B 109.5
C43 C45 H45C 109.5
H45A C45 H45C 109.5
H45B C45 H45C 109.5
C43 C46 H46A 109.5
C43 C46 H46B 109.5
H46A C46 H46B 109.5
C43 C46 H46C 109.5
H46A C46 H46C 109.5
H46B C46 H46C 109.5
O5 C47 H47A 109.5
O5 C47 H47B 109.5
H47A C47 H47B 109.5
O5 C47 H47C 109.5
H47A C47 H47C 109.5
H47B C47 H47C 109.5
C50 C48 C49A 125.9(11)
C50 C48 C51A 68.3(8)
C49A C48 C51A 110.1(12)
C50 C48 C18 113.1(6)
C49A C48 C18 116.1(10)
C51A C48 C18 112.6(7)
C50 C48 C49 113.5(6)
C49A C48 C49 24.3(9)
C51A C48 C49 128.4(7)
C18 C48 C49 112.7(4)
C50 C48 C51 106.6(7)
C49A C48 C51 78.5(10)
C51A C48 C51 40.1(6)
C18 C48 C51 107.8(4)
C49 C48 C51 102.3(5)
C50 C48 C50A 29.4(6)
C49A C48 C50A 114.6(11)
C51A C48 C50A 97.6(9)
C18 C48 C50A 104.3(6)
C49 C48 C50A 94.0(7)
C51 C48 C50A 134.5(7)
C48 C49 H49A 109.5
C48 C49 H49B 109.5
C48 C49 H49C 109.5
C48 C50 H50A 109.5
C48 C50 H50B 109.5
C48 C50 H50C 109.5
C48 C51 H51A 109.5
C48 C51 H51B 109.5
C48 C51 H51C 109.5
C48 C49A H49D 109.5
C48 C49A H49E 109.5
C48 C49A H49F 109.5
C48 C50A H50D 109.5
C48 C50A H50E 109.5
C48 C50A H50F 109.5
C48 C51A H51D 109.5
C48 C51A H51E 109.5
C48 C51A H51F 109.5
C54 C52 C55 104.4(3)
C54 C52 C53 111.3(4)
C55 C52 C53 106.6(3)
C54 C52 C21 113.8(3)
C55 C52 C21 109.7(3)
C53 C52 C21 110.6(3)
C52 C53 H53A 109.5
C52 C53 H53B 109.5
H53A C53 H53B 109.5
C52 C53 H53C 109.5
H53A C53 H53C 109.5
H53B C53 H53C 109.5
C52 C54 H54A 109.5
C52 C54 H54B 109.5
H54A C54 H54B 109.5
C52 C54 H54C 109.5
H54A C54 H54C 109.5
H54B C54 H54C 109.5
C52 C55 H55A 109.5
C52 C55 H55B 109.5
H55A C55 H55B 109.5
C52 C55 H55C 109.5
H55A C55 H55C 109.5
H55B C55 H55C 109.5
O7 C56 H56A 109.5
O7 C56 H56B 109.5
H56A C56 H56B 109.5
O7 C56 H56C 109.5
H56A C56 H56C 109.5
H56B C56 H56C 109.5
C60 C57 C58 107.8(4)
C60 C57 C59 109.0(4)
C58 C57 C59 110.0(4)
C60 C57 C25 111.9(3)
C58 C57 C25 109.2(3)
C59 C57 C25 108.9(3)
C57 C58 H58A 109.5
C57 C58 H58B 109.5
H58A C58 H58B 109.5
C57 C58 H58C 109.5
H58A C58 H58C 109.5
H58B C58 H58C 109.5
C57 C59 H59A 109.5
C57 C59 H59B 109.5
H59A C59 H59B 109.5
C57 C59 H59C 109.5
H59A C59 H59C 109.5
H59B C59 H59C 109.5
C57 C60 H60A 109.5
C57 C60 H60B 109.5
H60A C60 H60B 109.5
C57 C60 H60C 109.5
H60A C60 H60C 109.5
H60B C60 H60C 109.5
C1 O1 C29 118.1(3)
C7 O2 H2 109.5
C8 O3 C38 118.5(2)
C8 O3 H2 91.4
C38 O3 H2 106.2
C14 O4 H4 109.5
C15 O5 C47 120.0(2)
C15 O5 H6 93.7
C47 O5 H6 109.0
C15 O5 H4 93.1
C47 O5 H4 119.5
H6 O5 H4 118.4
C21 O6 H6 109.5
C22 O7 C56 117.8(3)

loop_
_geom_bond_atom_site_label_1
_geom_bond_atom_site_label_2
_geom_bond_distance
C1 O1 1.376(4)
C1 C6 1.402(4)
C1 C2 1.408(4)
C2 C3 1.390(4)
C2 C28 1.507(4)
C3 C4 1.390(4)
C3 H3 0.9500
C4 C5 1.389(4)
C4 C30 1.535(4)
C5 C6 1.390(4)
C5 H5 0.9500
C6 C7 1.558(4)
C7 O2 1.438(4)
C7 C9 1.555(4)
C7 C34 1.606(5)
C8 O3 1.400(4)
C8 C13 1.410(4)
C8 C9 1.412(5)
C9 C10 1.390(4)
C10 C11 1.381(5)
C10 H10 0.9500
C11 C12 1.384(5)
C11 C39 1.537(4)
C12 C13 1.390(4)
C12 H12 0.9500
C13 C14 1.562(4)
C14 O4 1.442(3)
C14 C16 1.551(4)
C14 C43 1.585(4)
C15 O5 1.403(4)
C15 C16 1.410(5)
C15 C20 1.411(5)
C16 C17 1.394(4)
C17 C18 1.388(5)
C17 H17 0.9500
C18 C19 1.372(5)
C18 C48 1.537(5)
C19 C20 1.387(5)
C19 H19 0.9500
C20 C21 1.562(5)
C21 O6 1.443(4)
C21 C23 1.559(5)
C21 C52 1.587(5)
C22 O7 1.371(4)
C22 C27 1.401(5)
C22 C23 1.412(4)
C23 C24 1.392(5)
C24 C25 1.386(5)
C24 H24 0.9500
C25 C26 1.388(5)
C25 C57 1.539(5)
C26 C27 1.390(4)
C26 H26 0.9500
C27 C28 1.509(4)
C28 O8 1.216(4)
C29 O1 1.422(4)
C29 H29A 0.9800
C29 H29B 0.9800
C29 H29C 0.9800
C30 C33 1.527(5)
C30 C32 1.530(5)
C30 C31 1.533(6)
C31 H31A 0.9800
C31 H31B 0.9800
C31 H31C 0.9800
C32 H32A 0.9800
C32 H32B 0.9800
C32 H32C 0.9800
C33 H33A 0.9800
C33 H33B 0.9800
C33 H33C 0.9800
C34 C36 1.531(6)
C34 C37 1.539(5)
C34 C35 1.542(5)
C35 H35A 0.9800
C35 H35B 0.9800
C35 H35C 0.9800
C36 H36A 0.9800
C36 H36B 0.9800
C36 H36C 0.9800
C37 H37A 0.9800
C37 H37B 0.9800
C37 H37C 0.9800
C38 O3 1.443(4)
C38 H38A 0.9800
C38 H38B 0.9800
C38 H38C 0.9800
C39 C42A 1.523(9)
C39 C42 1.524(6)
C39 C41 1.526(6)
C39 C40A 1.530(9)
C39 C40 1.539(6)
C39 C41A 1.558(9)
C40 H40A 0.9800
C40 H40B 0.9800
C40 H40C 0.9800
C41 H41A 0.9800
C41 H41B 0.9800
C41 H41C 0.9800
C42 H42A 0.9800
C42 H42B 0.9800
C42 H42C 0.9800
C40A H40D 0.9800
C40A H40E 0.9800
C40A H40F 0.9800
C41A H41D 0.9800
C41A H41E 0.9800
C41A H41F 0.9800
C42A H42D 0.9800
C42A H42E 0.9800
C42A H42F 0.9800
C43 C46 1.535(5)
C43 C45 1.541(5)
C43 C44 1.541(5)
C44 H44A 0.9800
C44 H44B 0.9800
C44 H44C 0.9800
C45 H45A 0.9800
C45 H45B 0.9800
C45 H45C 0.9800
C46 H46A 0.9800
C46 H46B 0.9800
C46 H46C 0.9800
C47 O5 1.449(4)
C47 H47A 0.9800
C47 H47B 0.9800
C47 H47C 0.9800
C48 C50 1.495(8)
C48 C49A 1.510(9)
C48 C51A 1.535(9)
C48 C49 1.549(6)
C48 C51 1.553(7)
C48 C50A 1.574(8)
C49 H49A 0.9800
C49 H49B 0.9800
C49 H49C 0.9800
C50 H50A 0.9800
C50 H50B 0.9800
C50 H50C 0.9800
C51 H51A 0.9800
C51 H51B 0.9800
C51 H51C 0.9800
C49A H49D 0.9800
C49A H49E 0.9800
C49A H49F 0.9800
C50A H50D 0.9800
C50A H50E 0.9800
C50A H50F 0.9800
C51A H51D 0.9800
C51A H51E 0.9800
C51A H51F 0.9800
C52 C54 1.538(5)
C52 C55 1.543(6)
C52 C53 1.549(6)
C53 H53A 0.9800
C53 H53B 0.9800
C53 H53C 0.9800
C54 H54A 0.9800
C54 H54B 0.9800
C54 H54C 0.9800
C55 H55A 0.9800
C55 H55B 0.9800
C55 H55C 0.9800
C56 O7 1.434(4)
C56 H56A 0.9800
C56 H56B 0.9800
C56 H56C 0.9800
C57 C60 1.520(6)
C57 C58 1.523(6)
C57 C59 1.525(6)
C58 H58A 0.9800
C58 H58B 0.9800
C58 H58C 0.9800
C59 H59A 0.9800
C59 H59B 0.9800
C59 H59C 0.9800
C60 H60A 0.9800
C60 H60B 0.9800
C60 H60C 0.9800
O2 H2 0.8400
O3 H2 1.9661
O4 H4 0.8400
O5 H6 1.9329
O5 H4 1.9378
O6 H6 0.8400

loop_
_geom_hbond_atom_site_label_D
_geom_hbond_atom_site_label_H
_geom_hbond_atom_site_label_A
_geom_hbond_distance_DH
_geom_hbond_distance_HA
_geom_hbond_distance_DA
_geom_hbond_angle_DHA
_geom_hbond_site_symmetry_A
O2 H2 O3 0.84 1.97 2.693(3) 144.3 .
O4 H4 O5 0.84 1.94 2.650(3) 142.0 .
O4 H4 O4 0.84 2.45 2.979(4) 121.4 2_665
O6 H6 O5 0.84 1.93 2.657(3) 143.8 .
